data_4035435
loop_
_publ_author_name
'Bellavance, Gabriel'
'Barriault, Louis'

_publ_section_title
;
 Modular Total Syntheses of Hyperforin, Papuaforins A, B, and C via
 Gold(I)-Catalyzed Carbocyclization.
;
_journal_issue 13
_journal_name_full 'The Journal of organic chemistry'
_journal_page_first 7215
_journal_page_last 7230
_journal_paper_doi 10.1021/acs.joc.8b00426
_journal_volume 83
_journal_year 2018
_chemical_formula_sum 'C24 H36 O3 Si'
_chemical_formula_weight 400.62
_space_group_IT_number 2
_space_group_name_Hall '-P 1'
_space_group_name_H-M_alt 'P -1'
_symmetry_cell_setting triclinic
_symmetry_space_group_name_H-M 'P -1'
_atom_sites_solution_hydrogens geom
_atom_sites_solution_primary direct
_atom_sites_solution_secondary difmap
_audit_creation_method SHELXL-97
_cell_angle_alpha 73.285(3)
_cell_angle_beta 85.172(3)
_cell_angle_gamma 89.787(3)
_cell_formula_units_Z 4
_cell_length_a 10.5850(5)
_cell_length_b 15.1637(7)
_cell_length_c 15.7734(7)
_cell_measurement_reflns_used 2323
_cell_measurement_temperature 200(2)
_cell_measurement_theta_max 21.06
_cell_measurement_theta_min 2.71
_cell_volume 2415.6(2)
_computing_cell_refinement 'APEX II, Bruker (2009)'
_computing_data_collection 'APEX II, Bruker (2009)'
_computing_data_reduction 'XPREP, Bruker (2009)'
_computing_molecular_graphics 'SHELXTL, Bruker (2004)'
_computing_publication_material 'SHELXTL, Bruker (2004)'
_computing_structure_refinement 'SHELXL-97 (Sheldrick, 2008)'
_computing_structure_solution 'SHELXS-97 (Sheldrick, 2008)'
_diffrn_ambient_temperature 200(2)
_diffrn_measured_fraction_theta_full 0.991
_diffrn_measured_fraction_theta_max 0.991
_diffrn_measurement_device_type 'Bruker APEX-II CCD'
_diffrn_measurement_method '\f and \w scans'
_diffrn_radiation_monochromator graphite
_diffrn_radiation_source 'fine-focus sealed tube'
_diffrn_radiation_type MoK\a
_diffrn_radiation_wavelength 0.71073
_diffrn_reflns_av_R_equivalents 0.0000
_diffrn_reflns_av_sigmaI/netI 0.0846
_diffrn_reflns_limit_h_max 11
_diffrn_reflns_limit_h_min -11
_diffrn_reflns_limit_k_max 16
_diffrn_reflns_limit_k_min -15
_diffrn_reflns_limit_l_max 17
_diffrn_reflns_limit_l_min 0
_diffrn_reflns_number 21368
_diffrn_reflns_theta_full 22.72
_diffrn_reflns_theta_max 22.72
_diffrn_reflns_theta_min 1.40
_exptl_absorpt_coefficient_mu 0.117
_exptl_absorpt_correction_T_max 0.9965
_exptl_absorpt_correction_T_min 0.9714
_exptl_absorpt_correction_type multi-scan
_exptl_absorpt_process_details 'SADABS, Bruker (2003)'
_exptl_crystal_colour colourless
_exptl_crystal_density_diffrn 1.102
_exptl_crystal_density_method 'not measured'
_exptl_crystal_description plate
_exptl_crystal_F_000 872
_exptl_crystal_size_max 0.25
_exptl_crystal_size_mid 0.10
_exptl_crystal_size_min 0.03
_refine_diff_density_max 0.362
_refine_diff_density_min -0.251
_refine_diff_density_rms 0.049
_refine_ls_extinction_method none
_refine_ls_goodness_of_fit_ref 1.066
_refine_ls_hydrogen_treatment constr
_refine_ls_matrix_type full
_refine_ls_number_parameters 506
_refine_ls_number_reflns 6492
_refine_ls_number_restraints 0
_refine_ls_restrained_S_all 1.066
_refine_ls_R_factor_all 0.1225
_refine_ls_R_factor_gt 0.0742
_refine_ls_shift/su_max 0.001
_refine_ls_shift/su_mean 0.000
_refine_ls_structure_factor_coef Fsqd
_refine_ls_weighting_details 'calc w=1/[\s^2^(Fo^2^)+(0.0760P)^2^+1.5949P] where P=(Fo^2^+2Fc^2^)/3'
_refine_ls_weighting_scheme calc
_refine_ls_wR_factor_gt 0.1603
_refine_ls_wR_factor_ref 0.1833
_reflns_number_gt 4332
_reflns_number_total 6492
_reflns_threshold_expression >2sigma(I)
_cod_data_source_file jo8b00426_si_003.cif
_cod_data_source_block lb083_5
_cod_depositor_comments
;

2020-08-05
Z value and formula fixed to values more according to usual
chemical conventions.                 miguel
;
_cod_original_formula_sum 'C48 H72 O6 Si2'
_cod_original_formula_weight 801.24
_cod_original_formula_units_Z 2
_cod_original_cell_volume 2415.62(19)
_cod_original_sg_symbol_H-M P-1
_cod_database_code 4035435

loop_
_symmetry_equiv_pos_as_xyz
'x, y, z'
'-x, -y, -z'

loop_
_atom_site_label
_atom_site_type_symbol
_atom_site_fract_x
_atom_site_fract_y
_atom_site_fract_z
_atom_site_U_iso_or_equiv
_atom_site_adp_type
_atom_site_occupancy
_atom_site_symmetry_multiplicity
_atom_site_calc_flag
_atom_site_refinement_flags
Si1 Si 0.44621(12) 1.06232(9) 0.20695(9) 0.0435(4) Uani 1 1 d .
Si2 Si 0.21915(15) 0.52733(11) 0.08415(10) 0.0556(5) Uani 1 1 d .
O1 O 0.1806(3) 1.1200(2) 0.2682(2) 0.0480(9) Uani 1 1 d .
O2 O 0.4151(3) 0.8562(2) 0.2985(2) 0.0420(8) Uani 1 1 d .
O3 O 0.1528(3) 0.9046(2) 0.5286(2) 0.0513(9) Uani 1 1 d .
O4 O 0.3730(3) 0.6819(2) 0.1226(2) 0.0528(9) Uani 1 1 d .
O5 O 0.2645(4) 0.3743(2) 0.2477(2) 0.0650(11) Uani 1 1 d .
O6 O 0.3150(3) 0.5651(2) 0.4196(2) 0.0525(9) Uani 1 1 d .
C1 C 0.2529(4) 0.8456(3) 0.4137(3) 0.0318(11) Uani 1 1 d .
C2 C 0.1554(4) 0.7862(3) 0.3846(3) 0.0377(11) Uani 1 1 d .
H2A H 0.2019 0.7412 0.3599 0.045 Uiso 1 1 calc R
H2B H 0.1011 0.7512 0.4377 0.045 Uiso 1 1 calc R
C3 C 0.0711(4) 0.8418(3) 0.3158(3) 0.0369(11) Uani 1 1 d .
H3A H 0.1270 0.8701 0.2603 0.044 Uiso 1 1 calc R
C4 C 0.0043(4) 0.9215(3) 0.3435(3) 0.0392(12) Uani 1 1 d .
C5 C 0.1034(4) 0.9770(3) 0.3793(3) 0.0325(11) Uani 1 1 d .
H5A H 0.0556 1.0201 0.4070 0.039 Uiso 1 1 calc R
C6 C 0.2045(4) 1.0318(3) 0.3121(3) 0.0318(11) Uani 1 1 d .
C7 C 0.3153(4) 0.9969(3) 0.2886(3) 0.0288(10) Uani 1 1 d .
C8 C 0.3341(4) 0.8987(3) 0.3300(3) 0.0307(11) Uani 1 1 d .
C9 C 0.1710(4) 0.9098(3) 0.4507(3) 0.0343(11) Uani 1 1 d .
C10 C 0.3356(4) 0.7860(3) 0.4815(3) 0.0449(12) Uani 1 1 d .
H10A H 0.2803 0.7484 0.5328 0.054 Uiso 1 1 calc R
H10B H 0.3833 0.7433 0.4541 0.054 Uiso 1 1 calc R
C11 C 0.4275(6) 0.8404(4) 0.5141(4) 0.0643(16) Uani 1 1 d .
H11A H 0.3934 0.8750 0.5519 0.077 Uiso 1 1 calc R
C12 C 0.5459(6) 0.8448(5) 0.4963(5) 0.094(2) Uani 1 1 d .
H12A H 0.5843 0.8114 0.4588 0.113 Uiso 1 1 calc R
H12B H 0.5968 0.8815 0.5204 0.113 Uiso 1 1 calc R
C13 C -0.0255(4) 0.7774(3) 0.2933(4) 0.0504(13) Uani 1 1 d .
H13A H -0.0761 0.7436 0.3487 0.060 Uiso 1 1 calc R
H13B H -0.0844 0.8157 0.2531 0.060 Uiso 1 1 calc R
C14 C 0.0314(5) 0.7103(4) 0.2513(4) 0.0676(17) Uani 1 1 d .
H14A H 0.0804 0.7339 0.1961 0.081 Uiso 1 1 calc R
C15 C 0.0206(6) 0.6243(5) 0.2823(5) 0.094(2) Uani 1 1 d .
H15A H -0.0277 0.5979 0.3373 0.113 Uiso 1 1 calc R
H15B H 0.0607 0.5857 0.2506 0.113 Uiso 1 1 calc R
C16 C -0.0981(4) 0.8852(3) 0.4210(3) 0.0519(14) Uani 1 1 d .
H16A H -0.1628 0.8499 0.4028 0.078 Uiso 1 1 calc R
H16B H -0.1377 0.9371 0.4374 0.078 Uiso 1 1 calc R
H16C H -0.0592 0.8453 0.4722 0.078 Uiso 1 1 calc R
C17 C -0.0624(4) 0.9871(3) 0.2668(3) 0.0466(13) Uani 1 1 d .
H17A H -0.1459 0.9589 0.2648 0.056 Uiso 1 1 calc R
H17B H -0.0789 1.0451 0.2824 0.056 Uiso 1 1 calc R
C18 C 0.0049(4) 1.0125(4) 0.1726(3) 0.0518(14) Uani 1 1 d .
H18A H 0.0934 1.0325 0.1741 0.062 Uiso 1 1 calc R
H18B H 0.0073 0.9577 0.1505 0.062 Uiso 1 1 calc R
C19 C -0.0615(5) 1.0875(4) 0.1113(4) 0.0718(17) Uani 1 1 d .
H19A H -0.0614 1.1462 0.1217 0.086 Uiso 1 1 calc R
C20 C -0.1190(7) 1.0797(6) 0.0456(5) 0.115(3) Uani 1 1 d .
H20A H -0.1213 1.0221 0.0329 0.138 Uiso 1 1 calc R
H20B H -0.1593 1.1313 0.0095 0.138 Uiso 1 1 calc R
C21 C 0.1075(5) 1.1777(3) 0.3096(4) 0.0585(15) Uani 1 1 d .
H21A H 0.1014 1.2388 0.2671 0.088 Uiso 1 1 calc R
H21B H 0.1485 1.1835 0.3612 0.088 Uiso 1 1 calc R
H21C H 0.0223 1.1506 0.3289 0.088 Uiso 1 1 calc R
C22 C 0.4503(7) 1.0250(5) 0.1057(4) 0.099(2) Uani 1 1 d .
H22A H 0.5179 1.0590 0.0625 0.148 Uiso 1 1 calc R
H22B H 0.3686 1.0373 0.0800 0.148 Uiso 1 1 calc R
H22C H 0.4664 0.9589 0.1205 0.148 Uiso 1 1 calc R
C23 C 0.4287(6) 1.1887(4) 0.1764(5) 0.092(2) Uani 1 1 d .
H23A H 0.4257 1.2092 0.2300 0.137 Uiso 1 1 calc R
H23B H 0.3501 1.2053 0.1474 0.137 Uiso 1 1 calc R
H23C H 0.5011 1.2187 0.1355 0.137 Uiso 1 1 calc R
C24 C 0.5959(5) 1.0330(5) 0.2596(5) 0.100(2) Uani 1 1 d .
H24A H 0.5934 1.0532 0.3134 0.150 Uiso 1 1 calc R
H24B H 0.6671 1.0639 0.2180 0.150 Uiso 1 1 calc R
H24C H 0.6069 0.9662 0.2754 0.150 Uiso 1 1 calc R
C25 C 0.3453(4) 0.4463(3) 0.3471(3) 0.0372(11) Uani 1 1 d .
C26 C 0.4840(4) 0.4130(3) 0.3461(3) 0.0509(13) Uani 1 1 d .
H26A H 0.5152 0.4077 0.4047 0.061 Uiso 1 1 calc R
H26B H 0.4845 0.3507 0.3377 0.061 Uiso 1 1 calc R
C27 C 0.5765(4) 0.4763(3) 0.2732(3) 0.0475(13) Uani 1 1 d .
H27A H 0.5483 0.4753 0.2146 0.057 Uiso 1 1 calc R
C28 C 0.5709(4) 0.5769(3) 0.2763(3) 0.0410(12) Uani 1 1 d .
C29 C 0.4280(4) 0.6076(3) 0.2757(3) 0.0319(11) Uani 1 1 d .
H29A H 0.4239 0.6713 0.2820 0.038 Uiso 1 1 calc R
C30 C 0.3645(4) 0.6062(3) 0.1937(3) 0.0324(11) Uani 1 1 d .
C31 C 0.3029(4) 0.5327(3) 0.1840(3) 0.0364(11) Uani 1 1 d .
C32 C 0.3012(4) 0.4464(3) 0.2571(3) 0.0403(12) Uani 1 1 d .
C33 C 0.3539(4) 0.5428(3) 0.3552(3) 0.0364(11) Uani 1 1 d .
C34 C 0.2623(4) 0.3807(3) 0.4237(3) 0.0484(13) Uani 1 1 d .
H34A H 0.2623 0.3189 0.4144 0.058 Uiso 1 1 calc R
H34B H 0.3009 0.3754 0.4799 0.058 Uiso 1 1 calc R
C35 C 0.1273(7) 0.4101(4) 0.4333(5) 0.086(2) Uani 1 1 d .
H35A H 0.1171 0.4618 0.4556 0.104 Uiso 1 1 calc R
C36 C 0.0318(8) 0.3803(5) 0.4181(5) 0.110(3) Uani 1 1 d .
H36A H 0.0331 0.3285 0.3955 0.132 Uiso 1 1 calc R
H36B H -0.0464 0.4081 0.4283 0.132 Uiso 1 1 calc R
C37 C 0.7095(5) 0.4334(4) 0.2807(5) 0.0789(19) Uani 1 1 d .
H37A H 0.7739 0.4801 0.2463 0.095 Uiso 1 1 calc R
H37B H 0.7287 0.4153 0.3436 0.095 Uiso 1 1 calc R
C38 C 0.7179(7) 0.3507(6) 0.2468(6) 0.121(3) Uani 1 1 d .
H38A H 0.6633 0.3537 0.2013 0.145 Uiso 1 1 calc R
C39 C 0.7755(7) 0.2847(6) 0.2633(6) 0.123(3) Uani 1 1 d .
H39A H 0.8334 0.2745 0.3078 0.148 Uiso 1 1 calc R
H39B H 0.7653 0.2402 0.2324 0.148 Uiso 1 1 calc R
C40 C 0.6198(5) 0.5866(4) 0.3622(3) 0.0610(16) Uani 1 1 d .
H40A H 0.7083 0.5676 0.3650 0.091 Uiso 1 1 calc R
H40B H 0.5681 0.5473 0.4136 0.091 Uiso 1 1 calc R
H40C H 0.6142 0.6509 0.3628 0.091 Uiso 1 1 calc R
C41 C 0.6489(5) 0.6391(4) 0.1946(3) 0.0532(14) Uani 1 1 d .
H41A H 0.7302 0.6088 0.1864 0.064 Uiso 1 1 calc R
H41B H 0.6025 0.6437 0.1416 0.064 Uiso 1 1 calc R
C42 C 0.6781(6) 0.7360(4) 0.1981(4) 0.0735(18) Uani 1 1 d .
H42A H 0.5976 0.7640 0.2127 0.088 Uiso 1 1 calc R
H42B H 0.7325 0.7317 0.2471 0.088 Uiso 1 1 calc R
C43 C 0.7426(8) 0.7994(7) 0.1142(6) 0.122(3) Uani 1 1 d .
H43A H 0.7566 0.8594 0.1194 0.147 Uiso 1 1 calc R
C44 C 0.7780(11) 0.7936(10) 0.0479(7) 0.208(7) Uani 1 1 d .
H44A H 0.7695 0.7368 0.0345 0.249 Uiso 1 1 calc R
H44B H 0.8168 0.8455 0.0044 0.249 Uiso 1 1 calc R
C45 C 0.3748(5) 0.7723(3) 0.1301(4) 0.0600(15) Uani 1 1 d .
H45A H 0.3805 0.8165 0.0706 0.090 Uiso 1 1 calc R
H45B H 0.4482 0.7810 0.1609 0.090 Uiso 1 1 calc R
H45C H 0.2968 0.7824 0.1638 0.090 Uiso 1 1 calc R
C46 C 0.3122(8) 0.4627(6) 0.0210(5) 0.130(3) Uani 1 1 d .
H46A H 0.2681 0.4605 -0.0306 0.195 Uiso 1 1 calc R
H46B H 0.3231 0.3998 0.0588 0.195 Uiso 1 1 calc R
H46C H 0.3955 0.4928 0.0008 0.195 Uiso 1 1 calc R
C47 C 0.0627(6) 0.4684(6) 0.1231(4) 0.118(3) Uani 1 1 d .
H47A H 0.0185 0.4656 0.0718 0.177 Uiso 1 1 calc R
H47B H 0.0119 0.5028 0.1573 0.177 Uiso 1 1 calc R
H47C H 0.0750 0.4058 0.1609 0.177 Uiso 1 1 calc R
C48 C 0.1861(7) 0.6438(5) 0.0118(4) 0.108(3) Uani 1 1 d .
H48A H 0.1428 0.6380 -0.0389 0.163 Uiso 1 1 calc R
H48B H 0.2661 0.6784 -0.0097 0.163 Uiso 1 1 calc R
H48C H 0.1319 0.6764 0.0458 0.163 Uiso 1 1 calc R

loop_
_atom_site_aniso_label
_atom_site_aniso_U_11
_atom_site_aniso_U_22
_atom_site_aniso_U_33
_atom_site_aniso_U_23
_atom_site_aniso_U_13
_atom_site_aniso_U_12
Si1 0.0373(8) 0.0369(8) 0.0513(9) -0.0086(7) 0.0091(6) -0.0028(6)
Si2 0.0703(10) 0.0579(10) 0.0416(9) -0.0152(7) -0.0175(8) -0.0182(8)
O1 0.050(2) 0.0264(19) 0.058(2) -0.0016(17) 0.0096(17) 0.0087(16)
O2 0.0373(18) 0.042(2) 0.046(2) -0.0138(16) 0.0019(16) 0.0101(16)
O3 0.065(2) 0.050(2) 0.038(2) -0.0129(17) 0.0059(17) 0.0087(17)
O4 0.081(3) 0.033(2) 0.039(2) 0.0041(17) -0.0193(18) -0.0178(18)
O5 0.093(3) 0.033(2) 0.069(3) -0.0104(18) -0.016(2) -0.024(2)
O6 0.078(2) 0.047(2) 0.030(2) -0.0099(17) 0.0043(18) -0.0035(18)
C1 0.035(2) 0.027(3) 0.032(3) -0.007(2) -0.002(2) 0.006(2)
C2 0.038(3) 0.031(3) 0.043(3) -0.010(2) 0.004(2) -0.005(2)
C3 0.027(2) 0.036(3) 0.047(3) -0.010(2) -0.001(2) -0.003(2)
C4 0.028(2) 0.037(3) 0.049(3) -0.010(2) 0.008(2) 0.001(2)
C5 0.034(3) 0.028(3) 0.034(3) -0.010(2) 0.007(2) -0.002(2)
C6 0.036(3) 0.027(3) 0.032(3) -0.007(2) -0.002(2) 0.001(2)
C7 0.028(2) 0.023(3) 0.036(3) -0.010(2) -0.004(2) 0.005(2)
C8 0.023(2) 0.043(3) 0.029(3) -0.015(2) -0.005(2) 0.002(2)
C9 0.037(3) 0.028(3) 0.036(3) -0.008(2) 0.003(2) -0.007(2)
C10 0.049(3) 0.041(3) 0.040(3) -0.003(2) -0.007(2) 0.008(2)
C11 0.066(4) 0.057(4) 0.065(4) -0.004(3) -0.024(3) 0.008(3)
C12 0.063(5) 0.093(6) 0.120(6) -0.016(4) -0.024(4) 0.005(4)
C13 0.040(3) 0.042(3) 0.074(4) -0.022(3) -0.011(3) 0.001(2)
C14 0.050(3) 0.067(4) 0.099(5) -0.046(4) 0.001(3) -0.016(3)
C15 0.061(4) 0.075(5) 0.166(7) -0.066(5) -0.010(4) 0.006(4)
C16 0.040(3) 0.045(3) 0.068(4) -0.019(3) 0.017(3) -0.002(2)
C17 0.029(3) 0.045(3) 0.066(4) -0.015(3) -0.007(2) 0.003(2)
C18 0.036(3) 0.064(4) 0.053(3) -0.011(3) -0.010(3) 0.004(3)
C19 0.059(4) 0.077(5) 0.070(4) -0.004(4) -0.011(3) 0.010(3)
C20 0.099(6) 0.119(7) 0.099(6) 0.019(5) -0.034(5) 0.020(5)
C21 0.066(4) 0.027(3) 0.078(4) -0.015(3) 0.015(3) 0.007(3)
C22 0.142(6) 0.085(5) 0.060(4) -0.016(4) 0.035(4) -0.026(4)
C23 0.074(4) 0.043(4) 0.140(6) -0.014(4) 0.043(4) -0.014(3)
C24 0.033(3) 0.123(6) 0.128(6) -0.013(5) 0.002(4) -0.009(4)
C25 0.042(3) 0.028(3) 0.035(3) 0.002(2) -0.008(2) -0.003(2)
C26 0.055(3) 0.033(3) 0.060(3) -0.002(3) -0.017(3) 0.005(2)
C27 0.036(3) 0.048(3) 0.055(3) -0.008(3) -0.008(2) 0.002(2)
C28 0.038(3) 0.043(3) 0.040(3) -0.006(2) -0.012(2) -0.003(2)
C29 0.039(3) 0.029(3) 0.027(2) -0.006(2) -0.005(2) -0.008(2)
C30 0.037(3) 0.032(3) 0.027(3) -0.005(2) -0.004(2) -0.003(2)
C31 0.038(3) 0.034(3) 0.035(3) -0.007(2) -0.008(2) -0.006(2)
C32 0.041(3) 0.030(3) 0.048(3) -0.008(3) -0.007(2) -0.003(2)
C33 0.042(3) 0.040(3) 0.026(3) -0.004(2) -0.014(2) 0.001(2)
C34 0.056(3) 0.035(3) 0.045(3) 0.005(2) -0.009(3) -0.008(2)
C35 0.074(5) 0.050(4) 0.107(6) 0.022(4) -0.008(4) -0.019(4)
C36 0.098(6) 0.068(5) 0.132(7) 0.019(5) -0.003(5) -0.007(5)
C37 0.047(3) 0.061(4) 0.121(6) -0.012(4) -0.009(3) 0.010(3)
C38 0.077(5) 0.104(6) 0.187(9) -0.047(6) -0.026(5) 0.075(5)
C39 0.097(6) 0.134(8) 0.152(8) -0.064(6) -0.008(5) 0.032(6)
C40 0.057(3) 0.071(4) 0.048(3) 0.001(3) -0.028(3) -0.015(3)
C41 0.039(3) 0.059(4) 0.056(3) -0.006(3) -0.006(3) -0.003(3)
C42 0.065(4) 0.064(4) 0.082(5) 0.000(3) -0.021(3) -0.029(3)
C43 0.100(6) 0.128(7) 0.106(7) 0.020(6) -0.018(6) -0.064(6)
C44 0.166(11) 0.299(17) 0.104(9) 0.024(11) 0.006(9) -0.085(10)
C45 0.071(4) 0.036(3) 0.064(4) 0.004(3) -0.021(3) -0.003(3)
C46 0.140(7) 0.170(9) 0.114(7) -0.088(6) -0.027(6) 0.009(6)
C47 0.108(6) 0.168(8) 0.078(5) -0.025(5) -0.040(4) -0.061(5)
C48 0.156(7) 0.090(5) 0.082(5) -0.010(4) -0.078(5) -0.014(5)

loop_
_atom_type_symbol
_atom_type_description
_atom_type_scat_dispersion_real
_atom_type_scat_dispersion_imag
_atom_type_scat_source
C C 0.0033 0.0016 'International Tables Vol C Tables 4.2.6.8 and 6.1.1.4'
H H 0.0000 0.0000 'International Tables Vol C Tables 4.2.6.8 and 6.1.1.4'
O O 0.0106 0.0060 'International Tables Vol C Tables 4.2.6.8 and 6.1.1.4'
Si Si 0.0817 0.0704 'International Tables Vol C Tables 4.2.6.8 and 6.1.1.4'

loop_
_geom_angle_atom_site_label_1
_geom_angle_atom_site_label_2
_geom_angle_atom_site_label_3
_geom_angle
C22 Si1 C24 109.8(4)
C22 Si1 C23 108.9(3)
C24 Si1 C23 108.7(3)
C22 Si1 C7 108.8(2)
C24 Si1 C7 107.0(2)
C23 Si1 C7 113.6(2)
C46 Si2 C47 108.9(4)
C46 Si2 C48 110.5(4)
C47 Si2 C48 106.2(4)
C46 Si2 C31 110.2(3)
C47 Si2 C31 108.9(2)
C48 Si2 C31 112.0(2)
C6 O1 C21 121.9(4)
C30 O4 C45 123.1(4)
C9 C1 C10 113.0(4)
C9 C1 C8 111.0(4)
C10 C1 C8 110.5(3)
C9 C1 C2 103.5(3)
C10 C1 C2 111.4(4)
C8 C1 C2 107.0(3)
C3 C2 C1 113.9(3)
C2 C3 C13 110.2(4)
C2 C3 C4 113.3(4)
C13 C3 C4 111.5(3)
C16 C4 C17 106.7(4)
C16 C4 C3 111.5(4)
C17 C4 C3 112.5(4)
C16 C4 C5 105.5(4)
C17 C4 C5 110.5(4)
C3 C4 C5 109.8(3)
C6 C5 C9 106.8(3)
C6 C5 C4 116.5(3)
C9 C5 C4 108.8(3)
C7 C6 O1 117.4(4)
C7 C6 C5 124.1(4)
O1 C6 C5 118.4(4)
C6 C7 C8 116.7(4)
C6 C7 Si1 126.1(3)
C8 C7 Si1 117.2(3)
O2 C8 C7 121.2(4)
O2 C8 C1 117.8(4)
C7 C8 C1 121.0(4)
O3 C9 C5 123.1(4)
O3 C9 C1 124.8(4)
C5 C9 C1 111.9(4)
C11 C10 C1 113.4(4)
C12 C11 C10 126.1(6)
C14 C13 C3 114.6(4)
C15 C14 C13 125.5(7)
C18 C17 C4 118.5(4)
C19 C18 C17 110.9(4)
C20 C19 C18 125.3(7)
C33 C25 C34 113.2(4)
C33 C25 C32 111.3(4)
C34 C25 C32 110.9(4)
C33 C25 C26 105.1(4)
C34 C25 C26 110.4(4)
C32 C25 C26 105.4(4)
C27 C26 C25 114.5(4)
C26 C27 C28 111.5(4)
C26 C27 C37 108.1(4)
C28 C27 C37 115.2(4)
C40 C28 C27 111.2(4)
C40 C28 C41 110.6(4)
C27 C28 C41 109.4(4)
C40 C28 C29 107.3(4)
C27 C28 C29 108.8(3)
C41 C28 C29 109.6(4)
C33 C29 C30 107.8(3)
C33 C29 C28 107.8(3)
C30 C29 C28 115.0(4)
C31 C30 O4 116.1(4)
C31 C30 C29 124.7(4)
O4 C30 C29 119.2(4)
C30 C31 C32 117.7(4)
C30 C31 Si2 126.6(4)
C32 C31 Si2 115.7(3)
O5 C32 C31 121.0(4)
O5 C32 C25 118.7(4)
C31 C32 C25 120.3(4)
O6 C33 C29 123.0(4)
O6 C33 C25 124.6(4)
C29 C33 C25 112.1(4)
C35 C34 C25 114.4(4)
C36 C35 C34 131.5(8)
C38 C37 C27 112.0(5)
C39 C38 C37 134.5(9)
C42 C41 C28 115.7(5)
C43 C42 C41 115.4(6)
C44 C43 C42 136.0(13)

loop_
_geom_bond_atom_site_label_1
_geom_bond_atom_site_label_2
_geom_bond_distance
Si1 C22 1.839(6)
Si1 C24 1.845(6)
Si1 C23 1.850(6)
Si1 C7 1.881(4)
Si2 C46 1.820(7)
Si2 C47 1.855(6)
Si2 C48 1.856(7)
Si2 C31 1.892(4)
O1 C6 1.351(5)
O1 C21 1.424(5)
O2 C8 1.226(5)
O3 C9 1.207(5)
O4 C30 1.353(5)
O4 C45 1.409(6)
O5 C32 1.215(5)
O6 C33 1.201(5)
C1 C9 1.509(6)
C1 C10 1.524(6)
C1 C8 1.528(6)
C1 C2 1.552(6)
C2 C3 1.522(6)
C3 C13 1.547(6)
C3 C4 1.548(6)
C4 C16 1.539(6)
C4 C17 1.549(6)
C4 C5 1.583(6)
C5 C6 1.507(6)
C5 C9 1.512(6)
C6 C7 1.353(6)
C7 C8 1.463(6)
C10 C11 1.492(7)
C11 C12 1.259(7)
C13 C14 1.468(7)
C14 C15 1.256(8)
C17 C18 1.536(6)
C18 C19 1.482(7)
C19 C20 1.279(8)
C25 C33 1.508(6)
C25 C34 1.535(6)
C25 C32 1.530(6)
C25 C26 1.551(6)
C26 C27 1.544(7)
C27 C28 1.541(7)
C27 C37 1.548(7)
C28 C40 1.535(6)
C28 C41 1.536(6)
C28 C29 1.581(6)
C29 C33 1.512(6)
C29 C30 1.512(6)
C30 C31 1.346(6)
C31 C32 1.474(6)
C34 C35 1.504(8)
C35 C36 1.179(8)
C37 C38 1.497(10)
C38 C39 1.146(9)
C41 C42 1.520(7)
C42 C43 1.504(9)
C43 C44 1.109(13)

loop_
_geom_torsion_atom_site_label_1
_geom_torsion_atom_site_label_2
_geom_torsion_atom_site_label_3
_geom_torsion_atom_site_label_4
_geom_torsion
C9 C1 C2 C3 59.1(5)
C10 C1 C2 C3 -179.2(4)
C8 C1 C2 C3 -58.3(5)
C1 C2 C3 C13 -178.1(4)
C1 C2 C3 C4 -52.5(5)
C2 C3 C4 C16 -69.9(5)
C13 C3 C4 C16 55.1(5)
C2 C3 C4 C17 170.2(3)
C13 C3 C4 C17 -64.8(5)
C2 C3 C4 C5 46.7(5)
C13 C3 C4 C5 171.7(4)
C16 C4 C5 C6 -171.4(4)
C17 C4 C5 C6 -56.4(5)
C3 C4 C5 C6 68.3(5)
C16 C4 C5 C9 67.9(4)
C17 C4 C5 C9 -177.1(3)
C3 C4 C5 C9 -52.4(5)
C21 O1 C6 C7 -149.0(4)
C21 O1 C6 C5 35.0(6)
C9 C5 C6 C7 35.8(5)
C4 C5 C6 C7 -85.9(5)
C9 C5 C6 O1 -148.4(4)
C4 C5 C6 O1 89.8(5)
O1 C6 C7 C8 -173.7(4)
C5 C6 C7 C8 2.0(6)
O1 C6 C7 Si1 5.5(6)
C5 C6 C7 Si1 -178.8(3)
C22 Si1 C7 C6 -108.8(4)
C24 Si1 C7 C6 132.6(4)
C23 Si1 C7 C6 12.7(5)
C22 Si1 C7 C8 70.4(4)
C24 Si1 C7 C8 -48.2(4)
C23 Si1 C7 C8 -168.1(4)
C6 C7 C8 O2 162.5(4)
Si1 C7 C8 O2 -16.7(5)
C6 C7 C8 C1 -17.3(6)
Si1 C7 C8 C1 163.4(3)
C9 C1 C8 O2 172.2(4)
C10 C1 C8 O2 46.0(5)
C2 C1 C8 O2 -75.4(4)
C9 C1 C8 C7 -8.0(5)
C10 C1 C8 C7 -134.1(4)
C2 C1 C8 C7 104.4(4)
C6 C5 C9 O3 125.2(4)
C4 C5 C9 O3 -108.2(5)
C6 C5 C9 C1 -60.1(4)
C4 C5 C9 C1 66.5(4)
C10 C1 C9 O3 -13.2(6)
C8 C1 C9 O3 -138.0(4)
C2 C1 C9 O3 107.5(5)
C10 C1 C9 C5 172.2(3)
C8 C1 C9 C5 47.4(4)
C2 C1 C9 C5 -67.1(4)
C9 C1 C10 C11 -61.6(5)
C8 C1 C10 C11 63.4(5)
C2 C1 C10 C11 -177.7(4)
C1 C10 C11 C12 -109.3(6)
C2 C3 C13 C14 -63.8(6)
C4 C3 C13 C14 169.5(5)
C3 C13 C14 C15 119.6(6)
C16 C4 C17 C18 -162.8(4)
C3 C4 C17 C18 -40.2(6)
C5 C4 C17 C18 82.9(5)
C4 C17 C18 C19 -170.3(5)
C17 C18 C19 C20 -113.8(7)
C33 C25 C26 C27 -55.5(5)
C34 C25 C26 C27 -178.0(4)
C32 C25 C26 C27 62.1(5)
C25 C26 C27 C28 52.8(5)
C25 C26 C27 C37 -179.6(4)
C26 C27 C28 C40 66.1(5)
C37 C27 C28 C40 -57.6(6)
C26 C27 C28 C41 -171.5(4)
C37 C27 C28 C41 64.8(6)
C26 C27 C28 C29 -51.8(5)
C37 C27 C28 C29 -175.6(4)
C40 C28 C29 C33 -61.9(4)
C27 C28 C29 C33 58.5(5)
C41 C28 C29 C33 178.0(4)
C40 C28 C29 C30 177.8(4)
C27 C28 C29 C30 -61.9(5)
C41 C28 C29 C30 57.7(5)
C45 O4 C30 C31 148.0(4)
C45 O4 C30 C29 -34.6(6)
C33 C29 C30 C31 -31.6(6)
C28 C29 C30 C31 88.8(5)
C33 C29 C30 O4 151.3(4)
C28 C29 C30 O4 -88.4(5)
O4 C30 C31 C32 174.9(4)
C29 C30 C31 C32 -2.3(7)
O4 C30 C31 Si2 -4.0(6)
C29 C30 C31 Si2 178.8(3)
C46 Si2 C31 C30 105.8(5)
C47 Si2 C31 C30 -134.8(5)
C48 Si2 C31 C30 -17.6(5)
C46 Si2 C31 C32 -73.1(5)
C47 Si2 C31 C32 46.3(5)
C48 Si2 C31 C32 163.5(4)
C30 C31 C32 O5 -168.8(4)
Si2 C31 C32 O5 10.2(6)
C30 C31 C32 C25 11.5(7)
Si2 C31 C32 C25 -169.5(3)
C33 C25 C32 O5 -164.8(4)
C34 C25 C32 O5 -37.8(6)
C26 C25 C32 O5 81.7(5)
C33 C25 C32 C31 14.9(6)
C34 C25 C32 C31 141.9(4)
C26 C25 C32 C31 -98.6(5)
C30 C29 C33 O6 -127.7(5)
C28 C29 C33 O6 107.5(5)
C30 C29 C33 C25 57.3(5)
C28 C29 C33 C25 -67.5(4)
C34 C25 C33 O6 9.3(6)
C32 C25 C33 O6 135.1(5)
C26 C25 C33 O6 -111.3(5)
C34 C25 C33 C29 -175.7(4)
C32 C25 C33 C29 -50.0(5)
C26 C25 C33 C29 63.7(4)
C33 C25 C34 C35 59.3(6)
C32 C25 C34 C35 -66.6(6)
C26 C25 C34 C35 176.9(5)
C25 C34 C35 C36 108.1(9)
C26 C27 C37 C38 74.0(7)
C28 C27 C37 C38 -160.5(6)
C27 C37 C38 C39 -150.5(11)
C40 C28 C41 C42 -43.8(6)
C27 C28 C41 C42 -166.5(4)
C29 C28 C41 C42 74.3(5)
C28 C41 C42 C43 -173.9(5)
C41 C42 C43 C44 -1.6(19)
